data_7122340
loop_
_publ_author_name
'Shen, Yu'
'Shao, Tao'
'Fang, Bin'
'Du, Wei'
'Zhang, Mingzhu'
'Liu, Jiejie'
'Liu, Tianyan'
'Tian, Xiaohe'
'Zhang, Qiong'
'Wang, Aidong'
'Yang, Jiaxiang'
'Wu, Jieying'
'Tian, Yupeng'

_publ_section_title
;
 Visualization of mitochondrial DNA in living cells with super-resolution
 microscopy using thiophene-based terpyridine Zn(ii) complexes.
;
_journal_issue 80
_journal_name_full 'Chemical communications (Cambridge, England)'
_journal_page_first 11288
_journal_page_last 11291
_journal_paper_doi 10.1039/c8cc06276e
_journal_volume 54
_journal_year 2018
_chemical_formula_sum 'C62 H46 F12 N8 O P2 S2 Zn'
_chemical_formula_weight 1338.50
_space_group_IT_number 14
_space_group_name_Hall '-P 2yn'
_space_group_name_H-M_alt 'P 1 21/n 1'
_symmetry_cell_setting monoclinic
_symmetry_space_group_name_Hall '-P 2yn'
_symmetry_space_group_name_H-M 'P 1 21/n 1'
_atom_sites_solution_hydrogens geom
_atom_sites_solution_primary direct
_atom_sites_solution_secondary difmap
_audit_creation_method SHELXL-97
_audit_update_record
;
2017-02-20 deposited with the CCDC.
2018-09-12 downloaded from the CCDC.
;
_cell_angle_alpha 90.000(5)
_cell_angle_beta 110.931(5)
_cell_angle_gamma 90.000(5)
_cell_formula_units_Z 4
_cell_length_a 21.356(5)
_cell_length_b 13.467(5)
_cell_length_c 22.171(5)
_cell_measurement_reflns_used 4.05
_cell_measurement_temperature 298(2)
_cell_measurement_theta_max 16.39
_cell_measurement_theta_min 2.77
_cell_volume 5956(3)
_computing_cell_refinement 'Bruker SMART'
_computing_data_collection 'Bruker SMART'
_computing_data_reduction 'Bruker SAINT'
_computing_molecular_graphics 'Bruker SHELXTL'
_computing_publication_material 'Bruker SHELXTL'
_computing_structure_refinement 'SHELXL-97 (Sheldrick, 1997)'
_computing_structure_solution 'SHELXS-97 (Sheldrick, 1990)'
_diffrn_ambient_temperature 298(2)
_diffrn_measured_fraction_theta_full 0.999
_diffrn_measured_fraction_theta_max 0.999
_diffrn_measurement_device_type 'CCD area detector'
_diffrn_measurement_method 'phi and omega scans'
_diffrn_radiation_monochromator graphite
_diffrn_radiation_source 'fine-focus sealed tube'
_diffrn_radiation_type MoK\a
_diffrn_radiation_wavelength 0.71069
_diffrn_reflns_av_R_equivalents 0.0987
_diffrn_reflns_av_sigmaI/netI 0.0997
_diffrn_reflns_limit_h_max 25
_diffrn_reflns_limit_h_min -25
_diffrn_reflns_limit_k_max 14
_diffrn_reflns_limit_k_min -16
_diffrn_reflns_limit_l_max 26
_diffrn_reflns_limit_l_min -26
_diffrn_reflns_number 41444
_diffrn_reflns_theta_full 25.00
_diffrn_reflns_theta_max 25.00
_diffrn_reflns_theta_min 1.14
_exptl_absorpt_coefficient_mu 0.624
_exptl_absorpt_correction_T_max 0.8853
_exptl_absorpt_correction_T_min 0.8349
_exptl_absorpt_correction_type none
_exptl_crystal_colour yellow
_exptl_crystal_density_diffrn 1.493
_exptl_crystal_density_method 'not measured'
_exptl_crystal_description block
_exptl_crystal_F_000 2728
_exptl_crystal_size_max 0.30
_exptl_crystal_size_mid 0.20
_exptl_crystal_size_min 0.20
_refine_diff_density_max 0.746
_refine_diff_density_min -0.423
_refine_diff_density_rms 0.068
_refine_ls_extinction_method none
_refine_ls_goodness_of_fit_ref 1.021
_refine_ls_hydrogen_treatment mixed
_refine_ls_matrix_type full
_refine_ls_number_parameters 793
_refine_ls_number_reflns 10474
_refine_ls_number_restraints 0
_refine_ls_restrained_S_all 1.021
_refine_ls_R_factor_all 0.1573
_refine_ls_R_factor_gt 0.0664
_refine_ls_shift/su_max 0.001
_refine_ls_shift/su_mean 0.000
_refine_ls_structure_factor_coef Fsqd
_refine_ls_weighting_details 'calc w=1/[\s^2^(Fo^2^)+(0.1000P)^2^+1.0162P] where P=(Fo^2^+2Fc^2^)/3'
_refine_ls_weighting_scheme calc
_refine_ls_wR_factor_gt 0.1631
_refine_ls_wR_factor_ref 0.2165
_reflns_number_gt 4856
_reflns_number_total 10474
_reflns_threshold_expression >2sigma(I)
_cod_data_source_file c8cc06276e2.cif
_cod_data_source_block h
_cod_depositor_comments
;
The following automatic conversions were performed:

'_symmetry_cell_setting' value 'Monoclinic' changed to 'monoclinic'
according to
/home/data/users/saulius/crontab/automatic-downloads/rss-feeds/RSC/lib/dictionaries/cif_core.dic
dictionary named 'cif_core.dic' version 2.4.2 from 2011-04-26.

Automatic conversion script
Id: cif_fix_values 4973 2017-02-22 13:04:09Z antanas 

 Adding full bibliography for 7122340.cif.
;
_cod_original_sg_symbol_H-M 'P2(1)/n  '
_cod_database_code 7122340

loop_
_symmetry_equiv_pos_as_xyz
'x, y, z'
'-x+1/2, y+1/2, -z+1/2'
'-x, -y, -z'
'x-1/2, -y-1/2, z-1/2'

loop_
_atom_site_label
_atom_site_type_symbol
_atom_site_fract_x
_atom_site_fract_y
_atom_site_fract_z
_atom_site_U_iso_or_equiv
_atom_site_adp_type
_atom_site_occupancy
_atom_site_symmetry_multiplicity
_atom_site_calc_flag
_atom_site_refinement_flags
Zn1 Zn 0.78464(3) 0.32374(5) 0.02834(3) 0.0527(2) Uani 1 1 d .
S2 S 1.01642(9) 0.74358(13) 0.14566(8) 0.0712(5) Uani 1 1 d .
S1 S 0.51275(9) -0.03656(13) -0.11607(10) 0.0777(6) Uani 1 1 d .
P2 P 0.76449(12) 0.72841(16) 0.09154(11) 0.0855(7) Uani 1 1 d .
P1 P 0.58757(11) 0.15501(18) 0.73145(13) 0.0976(8) Uani 1 1 d .
N3 N 0.7216(2) 0.2008(3) 0.0007(2) 0.0499(12) Uani 1 1 d .
N5 N 0.7905(2) 0.3523(3) -0.0677(2) 0.0516(12) Uani 1 1 d .
C21 C 0.8621(3) 0.4254(4) 0.1530(3) 0.0509(15) Uani 1 1 d .
N1 N 0.4380(3) -0.2046(4) -0.1415(3) 0.0701(15) Uani 1 1 d .
C20 C 0.8827(3) 0.4753(4) 0.1032(3) 0.0471(14) Uani 1 1 d .
C43 C 0.8209(3) 0.1059(4) 0.0445(3) 0.0509(15) Uani 1 1 d .
N6 N 0.8523(2) 0.4385(3) 0.0433(2) 0.0488(12) Uani 1 1 d .
N8 N 1.1060(3) 0.8928(4) 0.1590(2) 0.0672(15) Uani 1 1 d .
C28 C 0.8306(3) 0.4280(4) -0.0693(3) 0.0489(14) Uani 1 1 d .
N7 N 0.8127(2) 0.3587(4) 0.1302(2) 0.0569(13) Uani 1 1 d .
N2 N 0.8518(2) 0.1945(4) 0.0581(2) 0.0535(13) Uani 1 1 d .
C16 C 0.9893(3) 0.6774(4) 0.0742(3) 0.0551(15) Uani 1 1 d .
C46 C 0.5982(3) -0.0468(5) -0.0766(3) 0.0643(18) Uani 1 1 d .
C42 C 0.7478(3) 0.1103(4) 0.0048(3) 0.0512(15) Uani 1 1 d .
C45 C 0.6403(3) 0.0395(4) -0.0538(3) 0.0528(15) Uani 1 1 d .
C11 C 1.1245(3) 0.8942(5) 0.2274(3) 0.0584(16) Uani 1 1 d .
C19 C 0.9281(3) 0.5516(4) 0.1148(3) 0.0503(15) Uani 1 1 d .
H19 H 0.9490 0.5750 0.1567 0.060 Uiso 1 1 calc R
C26 C 0.8668(3) 0.4766(4) -0.0065(3) 0.0490(14) Uani 1 1 d .
C13 C 1.0693(3) 0.8164(4) 0.1212(3) 0.0567(16) Uani 1 1 d .
N4 N 0.6821(2) 0.3833(4) -0.0003(2) 0.0578(13) Uani 1 1 d .
C44 C 0.7097(3) 0.0290(4) -0.0215(3) 0.0577(16) Uani 1 1 d .
H44 H 0.7296 -0.0332 -0.0180 0.069 Uiso 1 1 calc R
C5 C 1.1323(3) 0.9707(5) 0.1302(3) 0.0609(17) Uani 1 1 d .
C49 C 0.5019(3) -0.1635(5) -0.1146(3) 0.0661(18) Uani 1 1 d .
C22 C 0.8914(3) 0.4438(5) 0.2183(3) 0.0650(18) Uani 1 1 d .
H22 H 0.9256 0.4904 0.2333 0.078 Uiso 1 1 calc R
C17 C 0.9113(3) 0.5544(4) 0.0021(3) 0.0552(16) Uani 1 1 d .
H17 H 0.9201 0.5802 -0.0329 0.066 Uiso 1 1 calc R
C41 C 0.6142(3) 0.1362(5) -0.0580(3) 0.0582(16) Uani 1 1 d .
H41 H 0.5685 0.1470 -0.0792 0.070 Uiso 1 1 calc R
C61 C 0.6328(3) 0.3189(4) -0.0291(3) 0.0527(15) Uani 1 1 d .
C14 C 1.0656(3) 0.7900(4) 0.0605(3) 0.0611(17) Uani 1 1 d .
H14 H 1.0906 0.8204 0.0389 0.073 Uiso 1 1 calc R
C30 C 0.7616(3) 0.3309(5) -0.1808(3) 0.0660(18) Uani 1 1 d .
H30 H 0.7374 0.2963 -0.2182 0.079 Uiso 1 1 calc R
F9 F 0.7527(3) 0.8316(3) 0.0592(3) 0.147(2) Uani 1 1 d .
C15 C 1.0203(3) 0.7122(4) 0.0343(3) 0.0588(16) Uani 1 1 d .
H15 H 1.0121 0.6866 -0.0068 0.071 Uiso 1 1 calc R
C32 C 0.9167(3) 0.1959(5) 0.0967(3) 0.0646(18) Uani 1 1 d .
H32 H 0.9382 0.2571 0.1066 0.078 Uiso 1 1 calc R
C35 C 0.8542(3) 0.0187(5) 0.0685(3) 0.071(2) Uani 1 1 d .
H35 H 0.8318 -0.0418 0.0590 0.086 Uiso 1 1 calc R
C31 C 0.7569(3) 0.3053(5) -0.1232(3) 0.0629(17) Uani 1 1 d .
H31 H 0.7290 0.2527 -0.1223 0.075 Uiso 1 1 calc R
C4 C 1.0900(4) 1.0269(5) 0.0809(4) 0.078(2) Uani 1 1 d .
H4 H 1.0445 1.0125 0.0635 0.094 Uiso 1 1 calc R
F11 F 0.7753(3) 0.6225(4) 0.1220(3) 0.154(2) Uani 1 1 d .
C18 C 0.9432(3) 0.5944(4) 0.0642(3) 0.0521(15) Uani 1 1 d .
C48 C 0.5609(4) -0.2098(5) -0.0871(4) 0.092(3) Uani 1 1 d .
H48 H 0.5653 -0.2784 -0.0823 0.111 Uiso 1 1 calc R
C62 C 0.4311(3) -0.3082(5) -0.1606(3) 0.0676(19) Uani 1 1 d .
C29 C 0.8021(3) 0.4075(5) -0.1829(3) 0.0673(18) Uani 1 1 d .
H29 H 0.8056 0.4269 -0.2218 0.081 Uiso 1 1 calc R
C55 C 0.3788(3) -0.1467(5) -0.1544(4) 0.0660(18) Uani 1 1 d .
C40 C 0.6556(3) 0.2149(4) -0.0308(3) 0.0500(15) Uani 1 1 d .
C27 C 0.8382(3) 0.4567(5) -0.1257(3) 0.0648(18) Uani 1 1 d .
H27 H 0.8671 0.5083 -0.1258 0.078 Uiso 1 1 calc R
C39 C 0.5670(3) 0.3480(5) -0.0533(3) 0.074(2) Uani 1 1 d .
H39 H 0.5333 0.3030 -0.0748 0.088 Uiso 1 1 calc R
C33 C 0.9523(3) 0.1133(5) 0.1219(3) 0.078(2) Uani 1 1 d .
H33 H 0.9970 0.1181 0.1488 0.093 Uiso 1 1 calc R
C50 C 0.4636(4) -0.3463(7) -0.1979(4) 0.096(3) Uani 1 1 d .
H50 H 0.4918 -0.3065 -0.2112 0.116 Uiso 1 1 calc R
C52 C 0.4124(5) -0.5051(7) -0.1964(5) 0.113(3) Uani 1 1 d .
H52 H 0.4062 -0.5716 -0.2083 0.136 Uiso 1 1 calc R
C24 C 0.8191(4) 0.3275(5) 0.2382(3) 0.077(2) Uani 1 1 d .
H24 H 0.8029 0.2942 0.2663 0.092 Uiso 1 1 calc R
C25 C 0.7919(3) 0.3108(5) 0.1729(3) 0.0646(18) Uani 1 1 d .
H25 H 0.7576 0.2644 0.1575 0.077 Uiso 1 1 calc R
C56 C 0.3292(3) -0.1520(5) -0.2144(4) 0.0720(19) Uani 1 1 d .
H56 H 0.3338 -0.1944 -0.2456 0.086 Uiso 1 1 calc R
C7 C 1.1227(3) 0.9821(5) 0.2594(4) 0.074(2) Uani 1 1 d .
H7 H 1.1077 1.0400 0.2358 0.088 Uiso 1 1 calc R
F8 F 0.7508(4) 0.7707(5) 0.1492(3) 0.204(4) Uani 1 1 d .
C23 C 0.8701(4) 0.3931(5) 0.2609(3) 0.075(2) Uani 1 1 d .
H23 H 0.8904 0.4038 0.3051 0.090 Uiso 1 1 calc R
C60 C 0.3716(4) -0.0842(6) -0.1079(4) 0.078(2) Uani 1 1 d .
H60 H 0.4045 -0.0811 -0.0669 0.093 Uiso 1 1 calc R
F7 F 0.6886(3) 0.7042(4) 0.0544(4) 0.178(3) Uani 1 1 d .
C34 C 0.9218(4) 0.0222(6) 0.1073(4) 0.088(2) Uani 1 1 d .
H34 H 0.9458 -0.0358 0.1229 0.106 Uiso 1 1 calc R
C36 C 0.6663(4) 0.4769(5) 0.0074(3) 0.0702(19) Uani 1 1 d .
H36 H 0.7007 0.5211 0.0282 0.084 Uiso 1 1 calc R
C37 C 0.6017(4) 0.5106(5) -0.0142(4) 0.082(2) Uani 1 1 d .
H37 H 0.5921 0.5763 -0.0079 0.098 Uiso 1 1 calc R
C47 C 0.6151(3) -0.1438(5) -0.0665(4) 0.091(3) Uani 1 1 d .
H47 H 0.6593 -0.1650 -0.0473 0.109 Uiso 1 1 calc R
C54 C 0.3902(3) -0.3672(5) -0.1407(4) 0.076(2) Uani 1 1 d .
H54 H 0.3685 -0.3416 -0.1144 0.092 Uiso 1 1 calc R
F1 F 0.5193(3) 0.1748(7) 0.7325(5) 0.268(5) Uani 1 1 d .
C2 C 1.1841(5) 1.1238(6) 0.0822(5) 0.099(3) Uani 1 1 d .
H2 H 1.2014 1.1768 0.0662 0.118 Uiso 1 1 calc R
C6 C 1.2000(4) 0.9880(5) 0.1534(3) 0.075(2) Uani 1 1 d .
H6 H 1.2285 0.9474 0.1854 0.090 Uiso 1 1 calc R
F4 F 0.6565(3) 0.1374(5) 0.7249(3) 0.170(3) Uani 1 1 d .
C12 C 1.1473(4) 0.8093(6) 0.2631(4) 0.081(2) Uani 1 1 d .
H12 H 1.1499 0.7500 0.2426 0.097 Uiso 1 1 calc R
C3 C 1.1162(5) 1.1049(6) 0.0575(4) 0.092(2) Uani 1 1 d .
H3 H 1.0880 1.1450 0.0249 0.110 Uiso 1 1 calc R
F2 F 0.5963(3) 0.2666(4) 0.7228(4) 0.191(3) Uani 1 1 d .
F6 F 0.5528(4) 0.1419(6) 0.6562(4) 0.213(3) Uani 1 1 d .
C57 C 0.2724(4) -0.0941(6) -0.2280(4) 0.090(2) Uani 1 1 d .
H57 H 0.2386 -0.0978 -0.2685 0.108 Uiso 1 1 calc R
F10 F 0.8390(3) 0.7485(5) 0.1255(4) 0.200(3) Uani 1 1 d .
C53 C 0.3813(4) -0.4648(6) -0.1599(5) 0.101(3) Uani 1 1 d .
H53 H 0.3526 -0.5042 -0.1469 0.121 Uiso 1 1 calc R
C59 C 0.3150(5) -0.0269(6) -0.1234(5) 0.095(2) Uani 1 1 d .
H59 H 0.3103 0.0164 -0.0926 0.114 Uiso 1 1 calc R
C1 C 1.2257(5) 1.0661(7) 0.1292(4) 0.097(3) Uani 1 1 d .
H1 H 1.2715 1.0788 0.1452 0.117 Uiso 1 1 calc R
C38 C 0.5517(4) 0.4455(6) -0.0450(4) 0.090(2) Uani 1 1 d .
H38 H 0.5073 0.4667 -0.0605 0.107 Uiso 1 1 calc R
F12 F 0.7752(4) 0.6787(5) 0.0326(3) 0.182(3) Uani 1 1 d .
C58 C 0.2656(4) -0.0315(7) -0.1825(5) 0.097(3) Uani 1 1 d .
H58 H 0.2275 0.0078 -0.1919 0.117 Uiso 1 1 calc R
F5 F 0.5793(4) 0.0422(5) 0.7323(4) 0.223(4) Uani 1 1 d .
C8 C 1.1424(4) 0.9844(7) 0.3246(4) 0.090(2) Uani 1 1 d .
H8 H 1.1402 1.0437 0.3452 0.108 Uiso 1 1 calc R
C10 C 1.1662(4) 0.8129(7) 0.3291(4) 0.102(3) Uani 1 1 d .
H10 H 1.1798 0.7551 0.3532 0.122 Uiso 1 1 calc R
C51 C 0.4540(5) -0.4457(8) -0.2160(5) 0.116(3) Uani 1 1 d .
H51 H 0.4761 -0.4723 -0.2417 0.139 Uiso 1 1 calc R
F3 F 0.6246(4) 0.1679(8) 0.8016(3) 0.243(4) Uani 1 1 d .
C9 C 1.1653(5) 0.9015(8) 0.3600(4) 0.104(3) Uani 1 1 d .
H9 H 1.1802 0.9042 0.4048 0.125 Uiso 1 1 calc R
O1 O 0.9318(8) 0.3018(14) 0.4255(9) 0.416(10) Uani 1 1 d .

loop_
_atom_site_aniso_label
_atom_site_aniso_U_11
_atom_site_aniso_U_22
_atom_site_aniso_U_33
_atom_site_aniso_U_23
_atom_site_aniso_U_13
_atom_site_aniso_U_12
Zn1 0.0465(4) 0.0474(4) 0.0601(5) -0.0025(4) 0.0142(3) -0.0079(3)
S2 0.0853(13) 0.0672(12) 0.0678(11) -0.0174(9) 0.0355(10) -0.0328(10)
S1 0.0521(11) 0.0588(11) 0.0996(15) 0.0046(10) -0.0007(10) -0.0086(9)
P2 0.0958(19) 0.0707(14) 0.0821(15) 0.0066(12) 0.0221(13) 0.0078(12)
P1 0.0627(15) 0.0855(18) 0.121(2) -0.0068(14) 0.0045(14) -0.0072(12)
N3 0.041(3) 0.045(3) 0.060(3) -0.003(2) 0.014(3) -0.003(2)
N5 0.047(3) 0.047(3) 0.057(3) -0.004(2) 0.014(3) -0.006(2)
C21 0.054(4) 0.045(4) 0.055(4) -0.005(3) 0.020(3) 0.000(3)
N1 0.045(3) 0.064(4) 0.089(4) -0.002(3) 0.009(3) -0.011(3)
C20 0.048(4) 0.042(3) 0.052(4) -0.003(3) 0.019(3) -0.004(3)
C43 0.042(4) 0.050(4) 0.056(4) -0.001(3) 0.012(3) 0.000(3)
N6 0.048(3) 0.046(3) 0.051(3) -0.001(2) 0.016(2) -0.002(2)
N8 0.071(4) 0.068(4) 0.057(4) -0.009(3) 0.016(3) -0.026(3)
C28 0.043(4) 0.046(4) 0.055(4) -0.001(3) 0.014(3) 0.000(3)
N7 0.051(3) 0.054(3) 0.067(3) -0.001(3) 0.023(3) -0.005(3)
N2 0.041(3) 0.058(3) 0.056(3) -0.004(2) 0.011(2) -0.004(2)
C16 0.058(4) 0.048(4) 0.058(4) -0.002(3) 0.020(3) -0.011(3)
C46 0.047(4) 0.058(4) 0.073(5) -0.001(3) 0.004(3) -0.012(3)
C42 0.044(4) 0.052(4) 0.051(4) 0.000(3) 0.010(3) -0.001(3)
C45 0.053(4) 0.052(4) 0.048(4) -0.002(3) 0.011(3) -0.008(3)
C11 0.049(4) 0.061(4) 0.062(4) -0.008(4) 0.017(3) -0.012(3)
C19 0.050(4) 0.044(3) 0.057(4) -0.007(3) 0.019(3) -0.011(3)
C26 0.047(4) 0.043(3) 0.053(4) -0.003(3) 0.013(3) -0.002(3)
C13 0.054(4) 0.051(4) 0.064(4) 0.002(3) 0.019(3) -0.013(3)
N4 0.056(3) 0.050(3) 0.065(3) 0.000(3) 0.020(3) -0.003(3)
C44 0.050(4) 0.043(4) 0.072(4) -0.008(3) 0.013(3) -0.009(3)
C5 0.064(5) 0.058(4) 0.058(4) -0.009(3) 0.020(4) -0.017(4)
C49 0.055(4) 0.059(4) 0.073(5) 0.001(3) 0.009(4) -0.009(4)
C22 0.066(4) 0.067(4) 0.062(4) -0.011(4) 0.023(4) -0.016(3)
C17 0.052(4) 0.052(4) 0.057(4) -0.002(3) 0.015(3) -0.008(3)
C41 0.044(4) 0.059(4) 0.059(4) 0.003(3) 0.003(3) -0.005(3)
C61 0.049(4) 0.047(4) 0.057(4) 0.009(3) 0.013(3) 0.005(3)
C14 0.063(4) 0.063(4) 0.062(4) -0.009(3) 0.027(3) -0.019(3)
C30 0.067(5) 0.076(5) 0.048(4) -0.008(4) 0.011(3) -0.009(4)
F9 0.173(5) 0.086(3) 0.140(5) 0.042(3) 0.005(4) -0.034(3)
C15 0.058(4) 0.062(4) 0.060(4) -0.012(3) 0.024(3) -0.010(3)
C32 0.041(4) 0.070(5) 0.074(5) -0.005(4) 0.011(3) -0.004(3)
C35 0.051(4) 0.051(4) 0.097(5) 0.000(4) 0.009(4) -0.001(3)
C31 0.049(4) 0.067(4) 0.069(5) -0.012(4) 0.016(3) -0.010(3)
C4 0.066(5) 0.069(5) 0.093(6) 0.007(4) 0.021(4) -0.004(4)
F11 0.229(6) 0.080(3) 0.129(4) 0.020(3) 0.035(4) 0.051(4)
C18 0.047(4) 0.045(4) 0.064(4) 0.000(3) 0.019(3) 0.000(3)
C48 0.060(5) 0.058(4) 0.127(7) 0.013(4) -0.006(5) 0.002(4)
C62 0.049(4) 0.065(5) 0.075(5) -0.008(4) 0.005(4) -0.003(4)
C29 0.074(5) 0.071(5) 0.054(4) 0.001(4) 0.019(4) -0.004(4)
C55 0.054(4) 0.063(4) 0.078(5) -0.002(4) 0.020(4) -0.014(4)
C40 0.042(4) 0.051(4) 0.052(4) 0.005(3) 0.012(3) -0.001(3)
C27 0.067(4) 0.062(4) 0.062(4) -0.001(4) 0.018(4) -0.014(3)
C39 0.047(4) 0.061(5) 0.099(6) 0.009(4) 0.009(4) 0.005(3)
C33 0.044(4) 0.077(5) 0.088(5) -0.002(4) -0.006(4) 0.007(4)
C50 0.075(6) 0.099(7) 0.117(7) -0.027(5) 0.037(5) -0.017(5)
C52 0.091(7) 0.073(6) 0.146(9) -0.032(6) 0.006(6) -0.016(5)
C24 0.088(5) 0.085(5) 0.068(5) -0.011(4) 0.042(4) -0.026(4)
C25 0.061(4) 0.066(4) 0.071(5) -0.007(4) 0.030(4) -0.020(3)
C56 0.062(5) 0.065(5) 0.085(5) -0.008(4) 0.021(4) 0.000(4)
C7 0.077(5) 0.060(5) 0.086(6) -0.012(4) 0.031(4) -0.015(4)
F8 0.348(10) 0.155(5) 0.158(6) 0.029(4) 0.150(7) 0.122(6)
C23 0.097(6) 0.084(5) 0.050(4) -0.014(4) 0.032(4) -0.029(4)
C60 0.066(5) 0.098(6) 0.071(5) 0.004(4) 0.026(4) -0.012(5)
F7 0.094(4) 0.107(4) 0.289(9) 0.028(5) 0.015(5) -0.001(3)
C34 0.061(5) 0.069(5) 0.115(7) -0.004(5) 0.007(5) 0.011(4)
C36 0.070(5) 0.053(4) 0.086(5) 0.007(4) 0.027(4) -0.002(4)
C37 0.083(6) 0.055(5) 0.103(6) 0.002(4) 0.027(5) 0.009(4)
C47 0.053(4) 0.055(4) 0.127(7) 0.002(4) -0.013(4) -0.011(4)
C54 0.061(5) 0.065(5) 0.098(6) -0.003(4) 0.023(4) -0.019(4)
F1 0.119(5) 0.313(11) 0.422(14) -0.151(10) 0.158(7) -0.070(6)
C2 0.116(8) 0.080(6) 0.104(7) 0.001(5) 0.044(6) -0.030(6)
C6 0.071(5) 0.078(5) 0.073(5) -0.002(4) 0.022(4) -0.024(4)
F4 0.098(4) 0.168(5) 0.232(7) -0.056(5) 0.044(4) 0.009(4)
C12 0.084(5) 0.090(6) 0.068(5) 0.000(4) 0.026(4) 0.020(4)
C3 0.108(7) 0.069(5) 0.097(6) 0.016(5) 0.035(6) 0.008(5)
F2 0.156(6) 0.092(4) 0.293(9) -0.001(5) 0.041(6) 0.003(4)
F6 0.184(7) 0.197(7) 0.165(6) -0.034(5) -0.052(5) 0.019(5)
C57 0.070(6) 0.076(6) 0.112(7) -0.008(5) 0.018(5) 0.000(4)
F10 0.090(4) 0.165(6) 0.284(9) -0.036(6) -0.007(5) -0.006(4)
C53 0.089(7) 0.066(6) 0.130(8) -0.009(5) 0.017(6) -0.022(5)
C59 0.094(7) 0.104(7) 0.102(7) -0.004(5) 0.056(6) -0.009(6)
C1 0.094(6) 0.101(7) 0.093(6) -0.013(5) 0.028(5) -0.041(6)
C38 0.058(5) 0.083(6) 0.113(7) 0.009(5) 0.013(4) 0.026(5)
F12 0.253(8) 0.186(7) 0.128(5) -0.021(4) 0.096(5) 0.004(5)
C58 0.067(6) 0.095(7) 0.130(8) 0.011(6) 0.035(6) 0.007(5)
F5 0.205(7) 0.113(5) 0.300(10) 0.032(6) 0.026(7) -0.036(5)
C8 0.103(7) 0.090(6) 0.084(6) -0.036(5) 0.042(5) -0.031(5)
C10 0.108(7) 0.110(7) 0.079(6) 0.017(5) 0.024(5) 0.028(6)
C51 0.098(7) 0.119(8) 0.128(8) -0.056(7) 0.039(6) -0.010(6)
F3 0.227(8) 0.389(13) 0.083(4) -0.031(6) 0.017(5) -0.077(8)
C9 0.114(7) 0.129(8) 0.072(6) -0.022(6) 0.035(5) -0.012(6)
O1 0.323(18) 0.49(3) 0.45(2) 0.157(19) 0.155(16) 0.154(17)

loop_
_atom_type_symbol
_atom_type_description
_atom_type_scat_dispersion_real
_atom_type_scat_dispersion_imag
_atom_type_scat_source
C C 0.0033 0.0016 'International Tables Vol C Tables 4.2.6.8 and 6.1.1.4'
H H 0.0000 0.0000 'International Tables Vol C Tables 4.2.6.8 and 6.1.1.4'
N N 0.0061 0.0033 'International Tables Vol C Tables 4.2.6.8 and 6.1.1.4'
O O 0.0106 0.0060 'International Tables Vol C Tables 4.2.6.8 and 6.1.1.4'
F F 0.0171 0.0103 'International Tables Vol C Tables 4.2.6.8 and 6.1.1.4'
P P 0.1023 0.0942 'International Tables Vol C Tables 4.2.6.8 and 6.1.1.4'
S S 0.1246 0.1234 'International Tables Vol C Tables 4.2.6.8 and 6.1.1.4'
Zn Zn 0.2839 1.4301 'International Tables Vol C Tables 4.2.6.8 and 6.1.1.4'

loop_
_geom_angle_atom_site_label_1
_geom_angle_atom_site_label_2
_geom_angle_atom_site_label_3
_geom_angle
N6 Zn1 N3 170.37(19)
N6 Zn1 N7 75.67(19)
N3 Zn1 N7 112.84(18)
N6 Zn1 N2 101.56(18)
N3 Zn1 N2 75.11(18)
N7 Zn1 N2 87.22(18)
N6 Zn1 N4 109.95(18)
N3 Zn1 N4 74.55(18)
N7 Zn1 N4 95.59(18)
N2 Zn1 N4 148.10(18)
N6 Zn1 N5 75.32(18)
N3 Zn1 N5 96.18(18)
N7 Zn1 N5 150.96(18)
N2 Zn1 N5 99.85(17)
N4 Zn1 N5 92.97(17)
C13 S2 C16 92.7(3)
C46 S1 C49 92.1(3)
F10 P2 F8 89.9(5)
F10 P2 F9 92.2(4)
F8 P2 F9 90.3(3)
F10 P2 F12 92.9(4)
F8 P2 F12 175.8(5)
F9 P2 F12 92.6(4)
F10 P2 F11 88.9(4)
F8 P2 F11 91.2(3)
F9 P2 F11 178.1(3)
F12 P2 F11 85.8(3)
F10 P2 F7 177.3(4)
F8 P2 F7 92.6(5)
F9 P2 F7 88.7(3)
F12 P2 F7 84.5(4)
F11 P2 F7 90.2(3)
F3 P1 F1 97.0(6)
F3 P1 F5 97.1(5)
F1 P1 F5 93.4(5)
F3 P1 F2 88.5(5)
F1 P1 F2 89.5(5)
F5 P1 F2 173.3(5)
F3 P1 F4 87.0(4)
F1 P1 F4 175.6(6)
F5 P1 F4 88.1(4)
F2 P1 F4 88.6(4)
F3 P1 F6 176.1(5)
F1 P1 F6 86.8(5)
F5 P1 F6 83.6(4)
F2 P1 F6 90.5(4)
F4 P1 F6 89.2(4)
C42 N3 C40 120.1(5)
C42 N3 Zn1 119.8(4)
C40 N3 Zn1 119.2(4)
C28 N5 C31 118.1(5)
C28 N5 Zn1 114.5(4)
C31 N5 Zn1 127.3(4)
N7 C21 C22 121.2(6)
N7 C21 C20 115.0(5)
C22 C21 C20 123.7(6)
C49 N1 C55 122.1(6)
C49 N1 C62 119.3(5)
C55 N1 C62 118.5(5)
N6 C20 C19 121.4(5)
N6 C20 C21 113.6(5)
C19 C20 C21 125.0(5)
N2 C43 C35 121.7(5)
N2 C43 C42 114.9(5)
C35 C43 C42 123.2(5)
C20 N6 C26 119.7(5)
C20 N6 Zn1 119.9(4)
C26 N6 Zn1 120.4(4)
C13 N8 C11 122.6(5)
C13 N8 C5 119.9(5)
C11 N8 C5 117.2(5)
N5 C28 C27 121.5(5)
N5 C28 C26 115.8(5)
C27 C28 C26 122.7(5)
C21 N7 C25 118.0(5)
C21 N7 Zn1 115.2(4)
C25 N7 Zn1 126.1(4)
C43 N2 C32 117.8(5)
C43 N2 Zn1 114.8(4)
C32 N2 Zn1 126.4(4)
C15 C16 C18 128.7(6)
C15 C16 S2 109.7(4)
C18 C16 S2 121.5(5)
C47 C46 C45 128.5(6)
C47 C46 S1 109.4(5)
C45 C46 S1 121.8(5)
N3 C42 C44 122.3(5)
N3 C42 C43 113.7(5)
C44 C42 C43 123.9(6)
C44 C45 C41 116.6(5)
C44 C45 C46 120.6(6)
C41 C45 C46 122.6(6)
C12 C11 C7 118.9(7)
C12 C11 N8 120.5(6)
C7 C11 N8 120.6(6)
C20 C19 C18 120.5(5)
C20 C19 H19 119.8
C18 C19 H19 119.8
N6 C26 C17 121.5(5)
N6 C26 C28 113.9(5)
C17 C26 C28 124.6(6)
C14 C13 N8 127.8(6)
C14 C13 S2 110.4(5)
N8 C13 S2 121.7(5)
C36 N4 C61 118.9(6)
C36 N4 Zn1 125.4(5)
C61 N4 Zn1 115.7(4)
C42 C44 C45 119.9(6)
C42 C44 H44 120.1
C45 C44 H44 120.1
C6 C5 C4 120.7(6)
C6 C5 N8 118.9(6)
C4 C5 N8 120.4(6)
C48 C49 N1 128.8(6)
C48 C49 S1 111.0(5)
N1 C49 S1 120.2(5)
C23 C22 C21 119.8(6)
C23 C22 H22 120.1
C21 C22 H22 120.1
C26 C17 C18 119.7(6)
C26 C17 H17 120.2
C18 C17 H17 120.2
C40 C41 C45 120.5(6)
C40 C41 H41 119.7
C45 C41 H41 119.7
N4 C61 C39 121.6(6)
N4 C61 C40 114.4(5)
C39 C61 C40 123.9(6)
C13 C14 C15 113.1(6)
C13 C14 H14 123.5
C15 C14 H14 123.5
C29 C30 C31 119.1(6)
C29 C30 H30 120.5
C31 C30 H30 120.5
C16 C15 C14 114.2(6)
C16 C15 H15 122.9
C14 C15 H15 122.9
N2 C32 C33 123.5(6)
N2 C32 H32 118.2
C33 C32 H32 118.2
C43 C35 C34 119.2(6)
C43 C35 H35 120.4
C34 C35 H35 120.4
N5 C31 C30 123.2(6)
N5 C31 H31 118.4
C30 C31 H31 118.4
C5 C4 C3 118.8(7)
C5 C4 H4 120.6
C3 C4 H4 120.6
C19 C18 C17 117.3(5)
C19 C18 C16 122.2(5)
C17 C18 C16 120.6(5)
C49 C48 C47 112.7(7)
C49 C48 H48 123.7
C47 C48 H48 123.7
C50 C62 C54 120.2(7)
C50 C62 N1 121.4(7)
C54 C62 N1 118.4(7)
C30 C29 C27 118.9(6)
C30 C29 H29 120.5
C27 C29 H29 120.5
C56 C55 C60 120.1(7)
C56 C55 N1 119.1(7)
C60 C55 N1 120.8(7)
N3 C40 C41 120.6(5)
N3 C40 C61 114.3(5)
C41 C40 C61 124.9(5)
C28 C27 C29 119.1(6)
C28 C27 H27 120.4
C29 C27 H27 120.4
C61 C39 C38 118.5(7)
C61 C39 H39 120.8
C38 C39 H39 120.8
C32 C33 C34 119.3(6)
C32 C33 H33 120.4
C34 C33 H33 120.4
C62 C50 C51 119.0(8)
C62 C50 H50 120.5
C51 C50 H50 120.5
C53 C52 C51 118.2(9)
C53 C52 H52 120.9
C51 C52 H52 120.9
C23 C24 C25 118.8(6)
C23 C24 H24 120.6
C25 C24 H24 120.6
N7 C25 C24 122.8(6)
N7 C25 H25 118.6
C24 C25 H25 118.6
C55 C56 C57 119.7(7)
C55 C56 H56 120.2
C57 C56 H56 120.2
C8 C7 C11 120.7(7)
C8 C7 H7 119.6
C11 C7 H7 119.6
C24 C23 C22 119.3(6)
C24 C23 H23 120.3
C22 C23 H23 120.3
C59 C60 C55 118.7(7)
C59 C60 H60 120.6
C55 C60 H60 120.6
C33 C34 C35 118.4(7)
C33 C34 H34 120.8
C35 C34 H34 120.8
N4 C36 C37 122.7(7)
N4 C36 H36 118.6
C37 C36 H36 118.6
C38 C37 C36 118.2(7)
C38 C37 H37 120.9
C36 C37 H37 120.9
C46 C47 C48 114.7(6)
C46 C47 H47 122.6
C48 C47 H47 122.6
C62 C54 C53 119.3(8)
C62 C54 H54 120.3
C53 C54 H54 120.3
C1 C2 C3 120.7(8)
C1 C2 H2 119.7
C3 C2 H2 119.7
C5 C6 C1 119.8(7)
C5 C6 H6 120.1
C1 C6 H6 120.1
C10 C12 C11 119.5(7)
C10 C12 H12 120.2
C11 C12 H12 120.2
C4 C3 C2 120.2(8)
C4 C3 H3 119.9
C2 C3 H3 119.9
C58 C57 C56 120.3(8)
C58 C57 H57 119.8
C56 C57 H57 119.8
C52 C53 C54 122.3(9)
C52 C53 H53 118.8
C54 C53 H53 118.8
C58 C59 C60 121.7(8)
C58 C59 H59 119.1
C60 C59 H59 119.1
C2 C1 C6 119.7(8)
C2 C1 H1 120.2
C6 C1 H1 120.2
C37 C38 C39 120.0(7)
C37 C38 H38 120.0
C39 C38 H38 120.0
C59 C58 C57 119.5(8)
C59 C58 H58 120.3
C57 C58 H58 120.3
C9 C8 C7 120.7(8)
C9 C8 H8 119.6
C7 C8 H8 119.6
C12 C10 C9 120.6(8)
C12 C10 H10 119.7
C9 C10 H10 119.7
C52 C51 C50 120.9(9)
C52 C51 H51 119.6
C50 C51 H51 119.6
C8 C9 C10 119.5(8)
C8 C9 H9 120.2
C10 C9 H9 120.2

loop_
_geom_bond_atom_site_label_1
_geom_bond_atom_site_label_2
_geom_bond_distance
Zn1 N6 2.060(4)
Zn1 N3 2.082(4)
Zn1 N7 2.171(5)
Zn1 N2 2.201(5)
Zn1 N4 2.202(5)
Zn1 N5 2.210(5)
S2 C13 1.724(6)
S2 C16 1.728(6)
S1 C46 1.725(6)
S1 C49 1.727(6)
P2 F10 1.521(6)
P2 F8 1.521(6)
P2 F9 1.543(5)
P2 F12 1.557(6)
P2 F11 1.560(5)
P2 F7 1.567(6)
P1 F3 1.482(6)
P1 F1 1.492(7)
P1 F5 1.531(6)
P1 F2 1.535(6)
P1 F4 1.548(6)
P1 F6 1.576(7)
N3 C42 1.331(7)
N3 C40 1.346(7)
N5 C28 1.340(7)
N5 C31 1.342(7)
C21 N7 1.339(7)
C21 C22 1.378(8)
C21 C20 1.488(8)
N1 C49 1.393(8)
N1 C55 1.426(8)
N1 C62 1.450(8)
C20 N6 1.347(7)
C20 C19 1.373(7)
C43 N2 1.345(7)
C43 C35 1.377(8)
C43 C42 1.495(8)
N6 C26 1.350(7)
N8 C13 1.380(7)
N8 C11 1.424(8)
N8 C5 1.441(8)
C28 C27 1.375(8)
C28 C26 1.481(8)
N7 C25 1.347(7)
N2 C32 1.343(7)
C16 C15 1.363(8)
C16 C18 1.454(8)
C46 C47 1.353(8)
C46 C45 1.445(8)
C42 C44 1.364(8)
C45 C44 1.403(8)
C45 C41 1.407(8)
C11 C12 1.377(9)
C11 C7 1.387(8)
C19 C18 1.398(8)
C19 H19 0.9300
C26 C17 1.380(7)
C13 C14 1.365(8)
N4 C36 1.330(7)
N4 C61 1.338(7)
C44 H44 0.9300
C5 C6 1.370(9)
C5 C4 1.371(9)
C49 C48 1.341(9)
C22 C23 1.369(8)
C22 H22 0.9300
C17 C18 1.406(8)
C17 H17 0.9300
C41 C40 1.374(8)
C41 H41 0.9300
C61 C39 1.371(8)
C61 C40 1.487(8)
C14 C15 1.405(8)
C14 H14 0.9300
C30 C29 1.358(8)
C30 C31 1.358(8)
C30 H30 0.9300
C15 H15 0.9300
C32 C33 1.352(8)
C32 H32 0.9300
C35 C34 1.393(9)
C35 H35 0.9300
C31 H31 0.9300
C4 C3 1.376(9)
C4 H4 0.9300
C48 C47 1.401(9)
C48 H48 0.9300
C62 C50 1.356(10)
C62 C54 1.367(9)
C29 C27 1.393(8)
C29 H29 0.9300
C55 C56 1.375(9)
C55 C60 1.380(9)
C27 H27 0.9300
C39 C38 1.381(9)
C39 H39 0.9300
C33 C34 1.372(9)
C33 H33 0.9300
C50 C51 1.391(11)
C50 H50 0.9300
C52 C53 1.332(12)
C52 C51 1.377(12)
C52 H52 0.9300
C24 C23 1.352(9)
C24 C25 1.371(9)
C24 H24 0.9300
C25 H25 0.9300
C56 C57 1.382(9)
C56 H56 0.9300
C7 C8 1.353(10)
C7 H7 0.9300
C23 H23 0.9300
C60 C59 1.370(10)
C60 H60 0.9300
C34 H34 0.9300
C36 C37 1.368(9)
C36 H36 0.9300
C37 C38 1.361(10)
C37 H37 0.9300
C47 H47 0.9300
C54 C53 1.374(10)
C54 H54 0.9300
C2 C1 1.349(11)
C2 C3 1.377(10)
C2 H2 0.9300
C6 C1 1.380(10)
C6 H6 0.9300
C12 C10 1.373(10)
C12 H12 0.9300
C3 H3 0.9300
C57 C58 1.361(11)
C57 H57 0.9300
C53 H53 0.9300
C59 C58 1.360(11)
C59 H59 0.9300
C1 H1 0.9300
C38 H38 0.9300
C58 H58 0.9300
C8 C9 1.352(11)
C8 H8 0.9300
C10 C9 1.379(11)
C10 H10 0.9300
C51 H51 0.9300
C9 H9 0.9300

loop_
_geom_torsion_atom_site_label_1
_geom_torsion_atom_site_label_2
_geom_torsion_atom_site_label_3
_geom_torsion_atom_site_label_4
_geom_torsion
N6 Zn1 N3 C42 62.6(13)
N7 Zn1 N3 C42 -88.7(4)
N2 Zn1 N3 C42 -8.3(4)
N4 Zn1 N3 C42 -178.3(5)
N5 Zn1 N3 C42 90.3(4)
N6 Zn1 N3 C40 -106.7(11)
N7 Zn1 N3 C40 102.0(4)
N2 Zn1 N3 C40 -177.5(4)
N4 Zn1 N3 C40 12.4(4)
N5 Zn1 N3 C40 -78.9(4)
N6 Zn1 N5 C28 -2.4(4)
N3 Zn1 N5 C28 -177.8(4)
N7 Zn1 N5 C28 0.3(6)
N2 Zn1 N5 C28 -101.9(4)
N4 Zn1 N5 C28 107.4(4)
N6 Zn1 N5 C31 -179.6(5)
N3 Zn1 N5 C31 5.0(5)
N7 Zn1 N5 C31 -176.9(4)
N2 Zn1 N5 C31 80.9(5)
N4 Zn1 N5 C31 -69.7(5)
N7 C21 C20 N6 -5.7(7)
C22 C21 C20 N6 173.2(5)
N7 C21 C20 C19 174.4(5)
C22 C21 C20 C19 -6.7(9)
C19 C20 N6 C26 0.4(8)
C21 C20 N6 C26 -179.6(5)
C19 C20 N6 Zn1 179.9(4)
C21 C20 N6 Zn1 0.0(6)
N3 Zn1 N6 C20 -149.5(10)
N7 Zn1 N6 C20 3.4(4)
N2 Zn1 N6 C20 -80.7(4)
N4 Zn1 N6 C20 94.2(4)
N5 Zn1 N6 C20 -178.0(4)
N3 Zn1 N6 C26 30.1(13)
N7 Zn1 N6 C26 -177.1(4)
N2 Zn1 N6 C26 98.8(4)
N4 Zn1 N6 C26 -86.3(4)
N5 Zn1 N6 C26 1.5(4)
C31 N5 C28 C27 -0.8(8)
Zn1 N5 C28 C27 -178.3(4)
C31 N5 C28 C26 -179.6(5)
Zn1 N5 C28 C26 2.9(6)
C22 C21 N7 C25 0.8(8)
C20 C21 N7 C25 179.8(5)
C22 C21 N7 Zn1 -170.5(5)
C20 C21 N7 Zn1 8.5(6)
N6 Zn1 N7 C21 -6.5(4)
N3 Zn1 N7 C21 168.7(4)
N2 Zn1 N7 C21 96.2(4)
N4 Zn1 N7 C21 -115.7(4)
N5 Zn1 N7 C21 -9.2(6)
N6 Zn1 N7 C25 -177.0(5)
N3 Zn1 N7 C25 -1.8(5)
N2 Zn1 N7 C25 -74.3(5)
N4 Zn1 N7 C25 73.8(5)
N5 Zn1 N7 C25 -179.7(4)
C35 C43 N2 C32 -0.5(9)
C42 C43 N2 C32 176.3(5)
C35 C43 N2 Zn1 -169.9(5)
C42 C43 N2 Zn1 6.8(6)
N6 Zn1 N2 C43 -170.6(4)
N3 Zn1 N2 C43 0.1(4)
N7 Zn1 N2 C43 114.6(4)
N4 Zn1 N2 C43 18.5(6)
N5 Zn1 N2 C43 -93.7(4)
N6 Zn1 N2 C32 21.0(5)
N3 Zn1 N2 C32 -168.2(5)
N7 Zn1 N2 C32 -53.7(5)
N4 Zn1 N2 C32 -149.8(5)
N5 Zn1 N2 C32 97.9(5)
C13 S2 C16 C15 -0.4(5)
C13 S2 C16 C18 176.5(5)
C49 S1 C46 C47 2.5(6)
C49 S1 C46 C45 -171.9(6)
C40 N3 C42 C44 -0.7(9)
Zn1 N3 C42 C44 -169.9(5)
C40 N3 C42 C43 -176.6(5)
Zn1 N3 C42 C43 14.3(6)
N2 C43 C42 N3 -13.5(7)
C35 C43 C42 N3 163.2(6)
N2 C43 C42 C44 170.7(6)
C35 C43 C42 C44 -12.6(10)
C47 C46 C45 C44 6.4(11)
S1 C46 C45 C44 179.6(5)
C47 C46 C45 C41 -168.3(7)
S1 C46 C45 C41 4.9(9)
C13 N8 C11 C12 42.6(9)
C5 N8 C11 C12 -132.0(7)
C13 N8 C11 C7 -140.3(6)
C5 N8 C11 C7 45.1(8)
N6 C20 C19 C18 1.1(9)
C21 C20 C19 C18 -179.0(5)
C20 N6 C26 C17 -1.4(8)
Zn1 N6 C26 C17 179.1(4)
C20 N6 C26 C28 179.1(5)
Zn1 N6 C26 C28 -0.5(6)
N5 C28 C26 N6 -1.8(7)
C27 C28 C26 N6 179.5(5)
N5 C28 C26 C17 178.7(5)
C27 C28 C26 C17 -0.1(9)
C11 N8 C13 C14 -158.3(6)
C5 N8 C13 C14 16.2(10)
C11 N8 C13 S2 25.3(8)
C5 N8 C13 S2 -160.2(5)
C16 S2 C13 C14 0.0(5)
C16 S2 C13 N8 177.0(5)
N6 Zn1 N4 C36 -16.8(6)
N3 Zn1 N4 C36 172.2(5)
N7 Zn1 N4 C36 60.0(5)
N2 Zn1 N4 C36 153.7(5)
N5 Zn1 N4 C36 -92.3(5)
N6 Zn1 N4 C61 161.3(4)
N3 Zn1 N4 C61 -9.7(4)
N7 Zn1 N4 C61 -121.9(4)
N2 Zn1 N4 C61 -28.2(6)
N5 Zn1 N4 C61 85.9(4)
N3 C42 C44 C45 -0.3(9)
C43 C42 C44 C45 175.1(5)
C41 C45 C44 C42 0.9(9)
C46 C45 C44 C42 -174.1(6)
C13 N8 C5 C6 -122.5(7)
C11 N8 C5 C6 52.2(8)
C13 N8 C5 C4 58.0(9)
C11 N8 C5 C4 -127.2(7)
C55 N1 C49 C48 164.1(8)
C62 N1 C49 C48 -19.7(11)
C55 N1 C49 S1 -17.8(9)
C62 N1 C49 S1 158.4(5)
C46 S1 C49 C48 -1.8(6)
C46 S1 C49 N1 179.8(6)
N7 C21 C22 C23 0.1(9)
C20 C21 C22 C23 -178.8(6)
N6 C26 C17 C18 0.9(9)
C28 C26 C17 C18 -179.6(5)
C44 C45 C41 C40 -0.5(9)
C46 C45 C41 C40 174.4(6)
C36 N4 C61 C39 2.8(9)
Zn1 N4 C61 C39 -175.5(5)
C36 N4 C61 C40 -175.6(5)
Zn1 N4 C61 C40 6.2(6)
N8 C13 C14 C15 -176.4(6)
S2 C13 C14 C15 0.3(7)
C18 C16 C15 C14 -175.9(6)
S2 C16 C15 C14 0.6(7)
C13 C14 C15 C16 -0.6(8)
C43 N2 C32 C33 0.6(9)
Zn1 N2 C32 C33 168.6(5)
N2 C43 C35 C34 -0.9(10)
C42 C43 C35 C34 -177.4(6)
C28 N5 C31 C30 0.0(9)
Zn1 N5 C31 C30 177.1(5)
C29 C30 C31 N5 0.0(10)
C6 C5 C4 C3 -3.8(11)
N8 C5 C4 C3 175.7(6)
C20 C19 C18 C17 -1.5(8)
C20 C19 C18 C16 178.0(5)
C26 C17 C18 C19 0.5(8)
C26 C17 C18 C16 -179.0(5)
C15 C16 C18 C19 163.8(6)
S2 C16 C18 C19 -12.4(8)
C15 C16 C18 C17 -16.7(10)
S2 C16 C18 C17 167.1(5)
N1 C49 C48 C47 178.9(7)
S1 C49 C48 C47 0.6(9)
C49 N1 C62 C50 -49.8(10)
C55 N1 C62 C50 126.5(7)
C49 N1 C62 C54 130.9(7)
C55 N1 C62 C54 -52.8(9)
C31 C30 C29 C27 0.9(10)
C49 N1 C55 C56 129.8(7)
C62 N1 C55 C56 -46.4(9)
C49 N1 C55 C60 -48.8(9)
C62 N1 C55 C60 135.0(7)
C42 N3 C40 C41 1.2(8)
Zn1 N3 C40 C41 170.4(4)
C42 N3 C40 C61 177.6(5)
Zn1 N3 C40 C61 -13.2(6)
C45 C41 C40 N3 -0.5(9)
C45 C41 C40 C61 -176.5(5)
N4 C61 C40 N3 4.0(7)
C39 C61 C40 N3 -174.3(6)
N4 C61 C40 C41 -179.8(6)
C39 C61 C40 C41 1.9(10)
N5 C28 C27 C29 1.7(9)
C26 C28 C27 C29 -179.6(5)
C30 C29 C27 C28 -1.7(10)
N4 C61 C39 C38 -2.6(10)
C40 C61 C39 C38 175.6(6)
N2 C32 C33 C34 0.8(11)
C54 C62 C50 C51 0.6(12)
N1 C62 C50 C51 -178.7(7)
C21 N7 C25 C24 -0.1(9)
Zn1 N7 C25 C24 170.2(5)
C23 C24 C25 N7 -1.5(11)
C60 C55 C56 C57 0.4(11)
N1 C55 C56 C57 -178.2(6)
C12 C11 C7 C8 -0.6(10)
N8 C11 C7 C8 -177.7(6)
C25 C24 C23 C22 2.4(11)
C21 C22 C23 C24 -1.7(11)
C56 C55 C60 C59 -1.3(11)
N1 C55 C60 C59 177.3(6)
C32 C33 C34 C35 -2.2(12)
C43 C35 C34 C33 2.2(11)
C61 N4 C36 C37 -1.2(10)
Zn1 N4 C36 C37 176.8(5)
N4 C36 C37 C38 -0.4(11)
C45 C46 C47 C48 171.3(7)
S1 C46 C47 C48 -2.6(9)
C49 C48 C47 C46 1.3(11)
C50 C62 C54 C53 -1.2(11)
N1 C62 C54 C53 178.1(6)
C4 C5 C6 C1 3.3(11)
N8 C5 C6 C1 -176.1(6)
C7 C11 C12 C10 1.4(11)
N8 C11 C12 C10 178.6(7)
C5 C4 C3 C2 2.0(12)
C1 C2 C3 C4 0.3(13)
C55 C56 C57 C58 0.4(12)
C51 C52 C53 C54 -0.9(15)
C62 C54 C53 C52 1.4(13)
C55 C60 C59 C58 1.3(12)
C3 C2 C1 C6 -0.8(13)
C5 C6 C1 C2 -1.0(12)
C36 C37 C38 C39 0.6(12)
C61 C39 C38 C37 0.9(12)
C60 C59 C58 C57 -0.4(13)
C56 C57 C58 C59 -0.4(13)
C11 C7 C8 C9 1.0(12)
C11 C12 C10 C9 -2.8(13)
C53 C52 C51 C50 0.3(15)
C62 C50 C51 C52 -0.1(14)
C7 C8 C9 C10 -2.3(13)
C12 C10 C9 C8 3.2(14)
